data_1542983
loop_
_publ_author_name
'Mague, Joel T.'
'Mohamed, Shaaban K.'
'Akkurt, Mehmet'
'Bakhite, Etify A.'
'Albayati, Mustafa R.'

_publ_section_title
;
 2-({5-[(4-Chlorophenoxy)methyl]-4-phenyl-4<i>H</i>-1,2,4-triazol-3-yl}sulfanyl)-<i>N</i>-phenylacetamide
;
_journal_coeditor_code RZ4002
_journal_issue 3
_journal_name_full IUCrData
_journal_page_first x160453
_journal_paper_doi 10.1107/S2414314616004533
_journal_volume 1
_journal_year 2016
_chemical_formula_iupac 'C23 H19 Cl N4 O2 S'
_chemical_formula_moiety 'C23 H19 Cl N4 O2 S'
_chemical_formula_sum 'C23 H19 Cl N4 O2 S'
_chemical_formula_weight 450.93
_chemical_name_systematic
2-({5-[(4-Chlorophenoxy)methyl]-4-phenyl-4<i>H</i>-1,2,4-triazol-3-yl}sulfanyl)-<i>N</i>-phenylacetamide
_space_group_crystal_system monoclinic
_space_group_IT_number 15
_space_group_name_Hall '-C 2yc'
_space_group_name_H-M_alt 'C 1 2/c 1'
_symmetry_space_group_name_Hall '-C 2yc'
_symmetry_space_group_name_H-M 'C 1 2/c 1'
_atom_sites_solution_hydrogens mixed
_atom_sites_solution_primary direct
_atom_sites_solution_secondary difmap
_audit_creation_method SHELXL-2014/7
_cell_angle_alpha 90
_cell_angle_beta 95.1280(10)
_cell_angle_gamma 90
_cell_formula_units_Z 8
_cell_length_a 15.7940(12)
_cell_length_b 11.1864(8)
_cell_length_c 24.8212(18)
_cell_measurement_reflns_used 9935
_cell_measurement_temperature 150(2)
_cell_measurement_theta_max 28.8656
_cell_measurement_theta_min 2.3407
_cell_volume 4367.8(6)
_computing_cell_refinement
;
<i>SAINT</i> (Bruker, 2016)
;
_computing_data_collection
;
<i>APEX3</i> (Bruker, 2016)
;
_computing_data_reduction
;
<i>SAINT</i> (Bruker, 2016)
;
_computing_molecular_graphics
;
<i>DIAMOND</i> (Brandenburg & Putz, 2012)
;
_computing_publication_material
;
<i>SHELXTL</i> (Sheldrick, 2008)
;
_computing_structure_refinement
;
<i>SHELXL2014</i> (Sheldrick, 2015b)
;
_computing_structure_solution
;
<i>SHELXT</i> (Sheldrick, 2015a)
;
_diffrn_ambient_temperature 150(2)
_diffrn_detector_area_resol_mean 8.3333
_diffrn_measured_fraction_theta_full 0.998
_diffrn_measured_fraction_theta_max 0.995
_diffrn_measurement_device_type 'Bruker SMART APEX CCD'
_diffrn_measurement_method '\f and \w scans'
_diffrn_radiation_monochromator graphite
_diffrn_radiation_type MoK\a
_diffrn_radiation_wavelength 0.71073
_diffrn_reflns_av_R_equivalents 0.0449
_diffrn_reflns_limit_h_max 21
_diffrn_reflns_limit_h_min -21
_diffrn_reflns_limit_k_max 15
_diffrn_reflns_limit_k_min -14
_diffrn_reflns_limit_l_max 34
_diffrn_reflns_limit_l_min -33
_diffrn_reflns_number 41579
_diffrn_reflns_theta_full 29.100
_diffrn_reflns_theta_max 29.176
_diffrn_reflns_theta_min 1.647
_exptl_absorpt_coefficient_mu 0.299
_exptl_absorpt_correction_T_max 0.97
_exptl_absorpt_correction_T_min 0.86
_exptl_absorpt_correction_type multi-scan
_exptl_absorpt_process_details
;
(<i>SADABS</i>; Bruker, 2016)
;
_exptl_crystal_colour colourless
_exptl_crystal_density_diffrn 1.371
_exptl_crystal_density_method 'not measured'
_exptl_crystal_description block
_exptl_crystal_F_000 1872
_exptl_crystal_size_max 0.240
_exptl_crystal_size_mid 0.200
_exptl_crystal_size_min 0.110
_refine_diff_density_max 0.410
_refine_diff_density_min -0.215
_refine_ls_extinction_method none
_refine_ls_goodness_of_fit_ref 1.055
_refine_ls_hydrogen_treatment constr
_refine_ls_matrix_type full
_refine_ls_number_parameters 287
_refine_ls_number_reflns 5886
_refine_ls_number_restraints 2
_refine_ls_restrained_S_all 1.055
_refine_ls_R_factor_all 0.0605
_refine_ls_R_factor_gt 0.0431
_refine_ls_shift/su_max 0.000
_refine_ls_shift/su_mean 0.000
_refine_ls_structure_factor_coef Fsqd
_refine_ls_weighting_details 'w=1/[\s^2^(Fo^2^)+(0.0604P)^2^+1.3119P] where P=(Fo^2^+2Fc^2^)/3'
_refine_ls_weighting_scheme calc
_refine_ls_wR_factor_gt 0.1093
_refine_ls_wR_factor_ref 0.1177
_reflns_number_gt 4471
_reflns_number_total 5886
_reflns_threshold_expression 'I > 2\s(I)'
_cod_data_source_file rz4002sup1.cif
_cod_data_source_block I
_cod_database_code 1542983
_shelx_space_group_comment
;
The symmetry employed for this shelxl refinement is uniquely defined
by the following loop, which should always be used as a source of
symmetry information in preference to the above space-group names.
They are only intended as comments.
;
_shelx_estimated_absorpt_t_min 0.932
_shelx_estimated_absorpt_t_max 0.968

loop_
_space_group_symop_operation_xyz
'x, y, z'
'-x, y, -z+1/2'
'x+1/2, y+1/2, z'
'-x+1/2, y+1/2, -z+1/2'
'-x, -y, -z'
'x, -y, z-1/2'
'-x+1/2, -y+1/2, -z'
'x+1/2, -y+1/2, z-1/2'

loop_
_atom_site_type_symbol
_atom_site_label
_atom_site_fract_x
_atom_site_fract_y
_atom_site_fract_z
_atom_site_U_iso_or_equiv
_atom_site_adp_type
_atom_site_calc_flag
_atom_site_occupancy
_atom_site_disorder_assembly
_atom_site_disorder_group
Cl Cl1 0.58100(3) -0.46695(4) 0.30292(2) 0.06539(18) Uani d 1 . .
S S1 0.33857(2) 0.45849(3) 0.39103(2) 0.02814(10) Uani d 1 . .
O O1 0.50609(7) 0.00496(9) 0.38890(4) 0.0346(2) Uani d 1 . .
O O2 0.26017(7) 0.68130(9) 0.39453(4) 0.0356(3) Uani d 1 . .
N N1 0.53671(8) 0.27205(11) 0.44169(5) 0.0323(3) Uani d 1 . .
N N2 0.48065(8) 0.36629(11) 0.44741(5) 0.0298(3) Uani d 1 . .
N N3 0.43815(7) 0.26509(9) 0.37347(4) 0.0226(2) Uani d 1 . .
N N4 0.33954(7) 0.76835(10) 0.46533(5) 0.0257(2) Uani d 1 . .
H H4 0.3802 0.7527 0.4927 0.031 Uiso d 1 . .
C C1 0.52663(12) -0.10073(13) 0.36507(7) 0.0287(4) Uani d 0.948(2) A 1
C C2 0.60655(11) -0.12626(15) 0.35021(8) 0.0393(4) Uani d 0.948(2) A 1
H H2 0.6499 -0.0672 0.3536 0.047 Uiso calc 0.948(2) A 1
C C3 0.62341(12) -0.23890(16) 0.33017(8) 0.0452(5) Uani d 0.948(2) A 1
H H3 0.6786 -0.2580 0.3204 0.054 Uiso calc 0.948(2) A 1
C C4 0.55925(12) -0.32265(15) 0.32458(7) 0.0379(4) Uani d 0.948(2) A 1
C C5 0.47874(12) -0.29637(15) 0.33764(8) 0.0410(4) Uani d 0.948(2) A 1
H H5 0.4349 -0.3545 0.3328 0.049 Uiso calc 0.948(2) A 1
C C6 0.46197(11) -0.18450(15) 0.35786(7) 0.0383(4) Uani d 0.948(2) A 1
H H6 0.4063 -0.1651 0.3668 0.046 Uiso calc 0.948(2) A 1
C C1A 0.5373(18) -0.1082(12) 0.3766(10) 0.0287(4) Uani d 0.052(2) A 2
C C2A 0.5741(17) -0.1263(15) 0.3285(9) 0.0393(4) Uani d 0.052(2) A 2
H H2A 0.5901 -0.0597 0.3079 0.047 Uiso calc 0.052(2) A 2
C C3A 0.5875(17) -0.2418(19) 0.3104(8) 0.0452(5) Uani d 0.052(2) A 2
H H3A 0.6126 -0.2542 0.2775 0.054 Uiso calc 0.052(2) A 2
C C4A 0.5641(19) -0.3392(13) 0.3406(9) 0.0379(4) Uani d 0.052(2) A 2
C C5A 0.5273(16) -0.3211(13) 0.3887(9) 0.0410(4) Uani d 0.052(2) A 2
H H5A 0.5113 -0.3877 0.4093 0.049 Uiso calc 0.052(2) A 2
C C6A 0.5139(15) -0.2056(16) 0.4068(8) 0.0383(4) Uani d 0.052(2) A 2
H H6A 0.4887 -0.1932 0.4397 0.046 Uiso calc 0.052(2) A 2
C C7 0.55380(9) 0.10811(12) 0.37635(6) 0.0300(3) Uani d 1 . .
H H7A 0.5558 0.1153 0.3367 0.036 Uiso calc 1 . .
H H7B 0.6128 0.1021 0.3934 0.036 Uiso calc 1 . .
C C8 0.51050(9) 0.21362(12) 0.39776(6) 0.0262(3) Uani d 1 . .
C C9 0.42313(8) 0.36036(11) 0.40612(5) 0.0238(3) Uani d 1 . .
C C10 0.38827(8) 0.22517(12) 0.32540(5) 0.0226(3) Uani d 1 . .
C C11 0.37983(10) 0.29843(13) 0.28040(6) 0.0327(3) Uani d 1 . .
H H11 0.4063 0.3747 0.2811 0.039 Uiso calc 1 . .
C C12 0.33191(11) 0.25847(14) 0.23410(6) 0.0386(4) Uani d 1 . .
H H12 0.3247 0.3085 0.2031 0.046 Uiso calc 1 . .
C C13 0.29497(10) 0.14698(14) 0.23290(6) 0.0349(3) Uani d 1 . .
H H13 0.2630 0.1199 0.2010 0.042 Uiso calc 1 . .
C C14 0.30446(10) 0.07439(14) 0.27815(6) 0.0339(3) Uani d 1 . .
H H14 0.2793 -0.0028 0.2771 0.041 Uiso calc 1 . .
C C15 0.35049(9) 0.11348(12) 0.32500(6) 0.0269(3) Uani d 1 . .
H H15 0.3560 0.0644 0.3563 0.032 Uiso calc 1 . .
C C16 0.36384(11) 0.56155(13) 0.44629(6) 0.0328(3) Uani d 1 . .
H H16A 0.3468 0.5275 0.4805 0.039 Uiso calc 1 . .
H H16B 0.4257 0.5776 0.4506 0.039 Uiso calc 1 . .
C C17 0.31512(9) 0.67619(12) 0.43258(5) 0.0260(3) Uani d 1 . .
C C18 0.31242(9) 0.88903(12) 0.46004(5) 0.0253(3) Uani d 1 . .
C C19 0.36564(11) 0.97533(13) 0.48553(6) 0.0340(3) Uani d 1 . .
H H19 0.4176 0.9520 0.5050 0.041 Uiso calc 1 . .
C C20 0.34301(13) 1.09500(14) 0.48259(7) 0.0426(4) Uani d 1 . .
H H20 0.3795 1.1534 0.5001 0.051 Uiso calc 1 . .
C C21 0.26751(13) 1.12977(14) 0.45431(7) 0.0441(4) Uani d 1 . .
H H21 0.2521 1.2118 0.4522 0.053 Uiso calc 1 . .
C C22 0.21490(12) 1.04423(14) 0.42929(7) 0.0413(4) Uani d 1 . .
H H22 0.1628 1.0680 0.4102 0.050 Uiso calc 1 . .
C C23 0.23653(10) 0.92380(14) 0.43150(6) 0.0326(3) Uani d 1 . .
H H23 0.2000 0.8659 0.4137 0.039 Uiso calc 1 . .

loop_
_atom_site_aniso_label
_atom_site_aniso_U_11
_atom_site_aniso_U_22
_atom_site_aniso_U_33
_atom_site_aniso_U_12
_atom_site_aniso_U_13
_atom_site_aniso_U_23
Cl1 0.0626(3) 0.0424(3) 0.0857(4) 0.0196(2) -0.0237(3) -0.0402(3)
S1 0.02955(18) 0.02184(18) 0.0311(2) 0.00325(13) -0.00802(14) -0.00773(13)
O1 0.0408(6) 0.0215(5) 0.0433(6) 0.0016(4) 0.0128(5) -0.0058(4)
O2 0.0428(6) 0.0307(6) 0.0301(6) 0.0088(5) -0.0134(5) -0.0077(4)
N1 0.0330(6) 0.0258(6) 0.0359(7) 0.0051(5) -0.0098(5) -0.0085(5)
N2 0.0341(6) 0.0230(6) 0.0303(6) 0.0038(5) -0.0086(5) -0.0072(5)
N3 0.0261(5) 0.0176(5) 0.0233(6) -0.0010(4) -0.0026(4) -0.0039(4)
N4 0.0307(6) 0.0210(6) 0.0242(6) 0.0047(4) -0.0045(5) -0.0031(4)
C1 0.0375(9) 0.0215(7) 0.0267(9) 0.0059(6) 0.0009(7) -0.0028(6)
C2 0.0271(8) 0.0300(8) 0.0598(12) 0.0046(6) -0.0020(8) -0.0135(8)
C3 0.0313(9) 0.0409(10) 0.0618(13) 0.0121(8) -0.0047(9) -0.0187(9)
C4 0.0446(9) 0.0289(9) 0.0373(10) 0.0125(7) -0.0117(8) -0.0140(7)
C5 0.0467(10) 0.0269(8) 0.0496(10) -0.0044(7) 0.0051(8) -0.0071(7)
C6 0.0394(9) 0.0290(8) 0.0482(10) 0.0002(7) 0.0137(8) -0.0044(7)
C1A 0.0375(9) 0.0215(7) 0.0267(9) 0.0059(6) 0.0009(7) -0.0028(6)
C2A 0.0271(8) 0.0300(8) 0.0598(12) 0.0046(6) -0.0020(8) -0.0135(8)
C3A 0.0313(9) 0.0409(10) 0.0618(13) 0.0121(8) -0.0047(9) -0.0187(9)
C4A 0.0446(9) 0.0289(9) 0.0373(10) 0.0125(7) -0.0117(8) -0.0140(7)
C5A 0.0467(10) 0.0269(8) 0.0496(10) -0.0044(7) 0.0051(8) -0.0071(7)
C6A 0.0394(9) 0.0290(8) 0.0482(10) 0.0002(7) 0.0137(8) -0.0044(7)
C7 0.0275(7) 0.0239(7) 0.0380(8) 0.0010(5) -0.0008(6) -0.0060(6)
C8 0.0264(6) 0.0218(7) 0.0294(7) 0.0005(5) -0.0028(5) -0.0029(5)
C9 0.0275(6) 0.0187(6) 0.0245(7) -0.0005(5) -0.0022(5) -0.0038(5)
C10 0.0256(6) 0.0208(6) 0.0210(6) -0.0012(5) 0.0006(5) -0.0057(5)
C11 0.0475(9) 0.0235(7) 0.0265(7) -0.0070(6) -0.0006(6) -0.0020(6)
C12 0.0575(10) 0.0342(8) 0.0227(7) -0.0004(7) -0.0044(7) 0.0004(6)
C13 0.0389(8) 0.0392(8) 0.0253(7) 0.0004(6) -0.0047(6) -0.0114(6)
C14 0.0362(8) 0.0295(7) 0.0350(8) -0.0081(6) -0.0015(6) -0.0098(6)
C15 0.0313(7) 0.0239(7) 0.0251(7) -0.0050(5) 0.0006(6) -0.0026(5)
C16 0.0482(9) 0.0246(7) 0.0237(7) 0.0112(6) -0.0077(6) -0.0076(5)
C17 0.0324(7) 0.0235(7) 0.0216(6) 0.0036(5) -0.0003(5) -0.0029(5)
C18 0.0346(7) 0.0204(6) 0.0214(6) 0.0029(5) 0.0053(5) -0.0020(5)
C19 0.0411(8) 0.0271(8) 0.0341(8) -0.0014(6) 0.0042(7) -0.0052(6)
C20 0.0661(11) 0.0245(8) 0.0388(9) -0.0061(7) 0.0130(8) -0.0062(7)
C21 0.0768(13) 0.0228(8) 0.0344(9) 0.0115(8) 0.0142(8) 0.0005(6)
C22 0.0579(10) 0.0332(9) 0.0328(8) 0.0173(7) 0.0041(8) 0.0045(7)
C23 0.0418(8) 0.0277(7) 0.0279(7) 0.0078(6) 0.0004(6) -0.0007(6)

loop_
_atom_type_symbol
_atom_type_description
_atom_type_scat_dispersion_real
_atom_type_scat_dispersion_imag
_atom_type_scat_source
C C 0.0033 0.0016 'International Tables Vol C Tables 4.2.6.8 and 6.1.1.4'
H H 0.0000 0.0000 'International Tables Vol C Tables 4.2.6.8 and 6.1.1.4'
N N 0.0061 0.0033 'International Tables Vol C Tables 4.2.6.8 and 6.1.1.4'
O O 0.0106 0.0060 'International Tables Vol C Tables 4.2.6.8 and 6.1.1.4'
S S 0.1246 0.1234 'International Tables Vol C Tables 4.2.6.8 and 6.1.1.4'
Cl Cl 0.1484 0.1585 'International Tables Vol C Tables 4.2.6.8 and 6.1.1.4'

loop_
_geom_angle_atom_site_label_1
_geom_angle_atom_site_label_2
_geom_angle_atom_site_label_3
_geom_angle
C9 S1 C16 97.21(6)
C1 O1 C7 116.88(12)
C1A O1 C7 118.7(10)
C8 N1 N2 107.88(11)
C9 N2 N1 106.56(11)
C8 N3 C9 104.34(11)
C8 N3 C10 127.37(11)
C9 N3 C10 128.26(11)
C17 N4 C18 127.18(12)
C17 N4 H4 116.6
C18 N4 H4 116.1
O1 C1 C2 123.47(16)
O1 C1 C6 115.96(15)
C2 C1 C6 120.54(14)
C1 C2 C3 119.60(17)
C1 C2 H2 120.2
C3 C2 H2 120.2
C4 C3 C2 119.34(16)
C4 C3 H3 120.3
C2 C3 H3 120.3
C5 C4 C3 121.28(15)
C5 C4 Cl1 118.89(15)
C3 C4 Cl1 119.78(14)
C4 C5 C6 119.43(16)
C4 C5 H5 120.3
C6 C5 H5 120.3
C5 C6 C1 119.73(16)
C5 C6 H6 120.1
C1 C6 H6 120.1
C2A C1A C6A 120.0
C2A C1A O1 120.0(14)
C6A C1A O1 118.4(14)
C1A C2A C3A 120.0
C1A C2A H2A 120.0
C3A C2A H2A 120.0
C2A C3A C4A 120.0
C2A C3A H3A 120.0
C4A C3A H3A 120.0
C3A C4A C5A 120.0
C3A C4A Cl1 107.1(13)
C5A C4A Cl1 132.6(13)
C6A C5A C4A 120.0
C6A C5A H5A 120.0
C4A C5A H5A 120.0
C5A C6A C1A 120.0
C5A C6A H6A 120.0
C1A C6A H6A 120.0
O1 C7 C8 107.16(12)
O1 C7 H7A 110.3
C8 C7 H7A 110.3
O1 C7 H7B 110.3
C8 C7 H7B 110.3
H7A C7 H7B 108.5
N1 C8 N3 110.29(12)
N1 C8 C7 125.05(13)
N3 C8 C7 124.65(12)
N2 C9 N3 110.93(12)
N2 C9 S1 126.94(10)
N3 C9 S1 122.12(10)
C11 C10 C15 121.26(12)
C11 C10 N3 119.45(12)
C15 C10 N3 119.29(12)
C10 C11 C12 118.87(13)
C10 C11 H11 120.6
C12 C11 H11 120.6
C13 C12 C11 120.47(14)
C13 C12 H12 119.8
C11 C12 H12 119.8
C12 C13 C14 119.96(14)
C12 C13 H13 120.0
C14 C13 H13 120.0
C13 C14 C15 120.45(14)
C13 C14 H14 119.8
C15 C14 H14 119.8
C10 C15 C14 118.97(13)
C10 C15 H15 120.5
C14 C15 H15 120.5
C17 C16 S1 107.17(10)
C17 C16 H16A 110.3
S1 C16 H16A 110.3
C17 C16 H16B 110.3
S1 C16 H16B 110.3
H16A C16 H16B 108.5
O2 C17 N4 125.02(12)
O2 C17 C16 121.46(12)
N4 C17 C16 113.51(12)
C23 C18 C19 119.62(13)
C23 C18 N4 123.51(13)
C19 C18 N4 116.87(13)
C20 C19 C18 120.19(15)
C20 C19 H19 119.9
C18 C19 H19 119.9
C21 C20 C19 120.30(16)
C21 C20 H20 119.9
C19 C20 H20 119.9
C22 C21 C20 119.39(15)
C22 C21 H21 120.3
C20 C21 H21 120.3
C21 C22 C23 121.27(16)
C21 C22 H22 119.4
C23 C22 H22 119.4
C22 C23 C18 119.23(15)
C22 C23 H23 120.4
C18 C23 H23 120.4

loop_
_geom_bond_atom_site_label_1
_geom_bond_atom_site_label_2
_geom_bond_distance
Cl1 C4A 1.741(11)
Cl1 C4 1.7452(16)
S1 C9 1.7434(14)
S1 C16 1.8089(14)
O1 C1 1.3738(17)
O1 C1A 1.402(11)
O1 C7 1.4277(18)
O2 C17 1.2257(17)
N1 C8 1.3065(18)
N1 N2 1.3920(16)
N2 C9 1.3092(17)
N3 C8 1.3703(17)
N3 C9 1.3724(16)
N3 C10 1.4405(16)
N4 C17 1.3477(17)
N4 C18 1.4189(17)
N4 H4 0.9098
C1 C2 1.376(2)
C1 C6 1.386(2)
C2 C3 1.389(2)
C2 H2 0.9500
C3 C4 1.378(3)
C3 H3 0.9500
C4 C5 1.372(3)
C5 C6 1.383(2)
C5 H5 0.9500
C6 H6 0.9500
C1A C2A 1.3900
C1A C6A 1.3900
C2A C3A 1.3900
C2A H2A 0.9500
C3A C4A 1.3900
C3A H3A 0.9500
C4A C5A 1.3900
C5A C6A 1.3900
C5A H5A 0.9500
C6A H6A 0.9500
C7 C8 1.4861(19)
C7 H7A 0.9900
C7 H7B 0.9900
C10 C11 1.3822(19)
C10 C15 1.3843(18)
C11 C12 1.392(2)
C11 H11 0.9500
C12 C13 1.376(2)
C12 H12 0.9500
C13 C14 1.383(2)
C13 H13 0.9500
C14 C15 1.3858(19)
C14 H14 0.9500
C15 H15 0.9500
C16 C17 1.5184(19)
C16 H16A 0.9900
C16 H16B 0.9900
C18 C23 1.392(2)
C18 C19 1.394(2)
C19 C20 1.386(2)
C19 H19 0.9500
C20 C21 1.384(3)
C20 H20 0.9500
C21 C22 1.378(3)
C21 H21 0.9500
C22 C23 1.390(2)
C22 H22 0.9500
C23 H23 0.9500

loop_
_geom_hbond_atom_site_label_D
_geom_hbond_atom_site_label_H
_geom_hbond_atom_site_label_A
_geom_hbond_site_symmetry_A
_geom_hbond_distance_DH
_geom_hbond_distance_HA
_geom_hbond_distance_DA
_geom_hbond_angle_DHA
N4 H4 N1 5_666 0.91 2.02 2.9230(17) 174
C7 H7B O2 3_545 0.99 2.49 3.3518(18) 146
C3 H3 Cg3 5_545 0.95 2.92 3.867(2) 174
C15 H15 Cg4 1_545 0.95 2.86 3.6871(16) 146
C16 H16A Cg4 7_566 0.99 2.80 3.6488(18) 144

loop_
_geom_torsion_atom_site_label_1
_geom_torsion_atom_site_label_2
_geom_torsion_atom_site_label_3
_geom_torsion_atom_site_label_4
_geom_torsion
C8 N1 N2 C9 -0.32(16)
C7 O1 C1 C2 28.4(2)
C7 O1 C1 C6 -153.50(14)
O1 C1 C2 C3 175.06(16)
C6 C1 C2 C3 -3.0(3)
C1 C2 C3 C4 1.2(3)
C2 C3 C4 C5 1.0(3)
C2 C3 C4 Cl1 -176.55(15)
C3 C4 C5 C6 -1.3(3)
Cl1 C4 C5 C6 176.23(14)
C4 C5 C6 C1 -0.5(3)
O1 C1 C6 C5 -175.53(16)
C2 C1 C6 C5 2.7(3)
C7 O1 C1A C2A -40.3(19)
C7 O1 C1A C6A 154.0(11)
C6A C1A C2A C3A 0.0
O1 C1A C2A C3A -166(2)
C1A C2A C3A C4A 0.0
C2A C3A C4A C5A 0.0
C2A C3A C4A Cl1 175(2)
C3A C4A C5A C6A 0.0
Cl1 C4A C5A C6A -173(3)
C4A C5A C6A C1A 0.0
C2A C1A C6A C5A 0.0
O1 C1A C6A C5A 166(2)
C1 O1 C7 C8 169.54(13)
C1A O1 C7 C8 -175.2(13)
N2 N1 C8 N3 -0.15(16)
N2 N1 C8 C7 178.55(13)
C9 N3 C8 N1 0.54(16)
C10 N3 C8 N1 -177.78(13)
C9 N3 C8 C7 -178.17(13)
C10 N3 C8 C7 3.5(2)
O1 C7 C8 N1 103.81(16)
O1 C7 C8 N3 -77.67(17)
N1 N2 C9 N3 0.68(16)
N1 N2 C9 S1 -177.94(11)
C8 N3 C9 N2 -0.75(15)
C10 N3 C9 N2 177.55(12)
C8 N3 C9 S1 177.94(10)
C10 N3 C9 S1 -3.76(19)
C16 S1 C9 N2 2.70(15)
C16 S1 C9 N3 -175.77(12)
C8 N3 C10 C11 -117.80(16)
C9 N3 C10 C11 64.27(19)
C8 N3 C10 C15 61.47(18)
C9 N3 C10 C15 -116.46(15)
C15 C10 C11 C12 0.3(2)
N3 C10 C11 C12 179.60(13)
C10 C11 C12 C13 -1.2(2)
C11 C12 C13 C14 0.8(2)
C12 C13 C14 C15 0.5(2)
C11 C10 C15 C14 0.9(2)
N3 C10 C15 C14 -178.32(13)
C13 C14 C15 C10 -1.4(2)
C9 S1 C16 C17 162.90(11)
C18 N4 C17 O2 -5.4(2)
C18 N4 C17 C16 173.55(13)
S1 C16 C17 O2 10.32(18)
S1 C16 C17 N4 -168.65(10)
C17 N4 C18 C23 22.5(2)
C17 N4 C18 C19 -157.94(14)
C23 C18 C19 C20 0.2(2)
N4 C18 C19 C20 -179.40(14)
C18 C19 C20 C21 -0.1(2)
C19 C20 C21 C22 0.3(3)
C20 C21 C22 C23 -0.6(3)
C21 C22 C23 C18 0.7(2)
C19 C18 C23 C22 -0.5(2)
N4 C18 C23 C22 179.06(14)

_cod_database_fobs_code 1542983
